data_4100363
_journal_name_full 'Journal of the American Chemical Society'
_journal_year 2005
_chemical_formula_sum 'C39 H53 Cl2 N8 Na O5 S'
_chemical_formula_weight 839.84
_space_group_IT_number 2
_symmetry_cell_setting triclinic
_symmetry_space_group_name_Hall '-P 1'
_symmetry_space_group_name_H-M 'P -1'
_cell_angle_alpha 83.57(3)
_cell_angle_beta 80.09(3)
_cell_angle_gamma 82.23(3)
_cell_formula_units_Z 2
_cell_length_a 10.539(2)
_cell_length_b 12.555(3)
_cell_length_c 16.466(3)
_cell_measurement_temperature 173(2)
_cell_volume 2117.7(7)
_diffrn_ambient_temperature 173(2)
_exptl_crystal_density_diffrn 1.317
_cod_database_code 4100363

loop_
_symmetry_equiv_pos_as_xyz
'x, y, z'
'-x, -y, -z'

loop_
_atom_site_label
_atom_site_type_symbol
_atom_site_fract_x
_atom_site_fract_y
_atom_site_fract_z
_atom_site_U_iso_or_equiv
_atom_site_adp_type
_atom_site_occupancy
_atom_site_symmetry_multiplicity
_atom_site_calc_flag
_atom_site_refinement_flags
_atom_site_disorder_assembly
_atom_site_disorder_group
S S 0.27021(8) 0.29794(9) 0.24046(6) 0.0522(3) Uani 1 1 d . . .
Na Na 0.72770(11) 0.59285(10) 0.23619(7) 0.0363(3) Uani 1 1 d . . .
N1 N 0.7713(2) 0.5713(2) 0.41863(15) 0.0367(6) Uani 1 1 d . . .
C2 C 0.8885(3) 0.6191(3) 0.4233(2) 0.0429(8) Uani 1 1 d . . .
H2A H 0.9192 0.5910 0.4746 0.051 Uiso 1 1 calc R . .
H2B H 0.8667 0.6966 0.4247 0.051 Uiso 1 1 calc R . .
C3 C 0.9979(3) 0.5972(3) 0.3510(2) 0.0421(8) Uani 1 1 d . . .
H3A H 1.0708 0.6339 0.3566 0.051 Uiso 1 1 calc R . .
H3B H 1.0266 0.5203 0.3529 0.051 Uiso 1 1 calc R . .
N4 N 0.9568(2) 0.6337(2) 0.27125(15) 0.0343(6) Uani 1 1 d . . .
C5 C 0.9246(3) 0.7517(3) 0.2612(2) 0.0448(8) Uani 1 1 d . . .
H5A H 0.9890 0.7859 0.2813 0.054 Uiso 1 1 calc R . .
H5B H 0.8409 0.7719 0.2940 0.054 Uiso 1 1 calc R . .
C6 C 0.9208(4) 0.7912(3) 0.1710(2) 0.0497(9) Uani 1 1 d . . .
H6A H 0.8567 0.8539 0.1672 0.060 Uiso 1 1 calc R . .
H6B H 1.0047 0.8119 0.1449 0.060 Uiso 1 1 calc R . .
N7 N 0.8872(3) 0.7038(2) 0.12842(16) 0.0411(6) Uani 1 1 d . . .
C8 C 0.9972(3) 0.6183(3) 0.1232(2) 0.0458(8) Uani 1 1 d . . .
H8A H 1.0626 0.6375 0.0767 0.055 Uiso 1 1 calc R . .
H8B H 0.9681 0.5515 0.1133 0.055 Uiso 1 1 calc R . .
C9 C 1.0574(3) 0.6008(3) 0.2026(2) 0.0417(8) Uani 1 1 d . . .
H9A H 1.0901 0.5253 0.2128 0.050 Uiso 1 1 calc R . .
H9B H 1.1291 0.6434 0.1972 0.050 Uiso 1 1 calc R . .
C10 C 0.8537(4) 0.7434(3) 0.0470(2) 0.0534(9) Uani 1 1 d . . .
H10A H 0.9302 0.7664 0.0113 0.064 Uiso 1 1 calc R . .
H10B H 0.7888 0.8058 0.0528 0.064 Uiso 1 1 calc R . .
C11 C 0.8015(4) 0.6585(4) 0.0059(2) 0.0550(10) Uani 1 1 d . . .
H11A H 0.7806 0.6898 -0.0475 0.066 Uiso 1 1 calc R . .
H11B H 0.8687 0.5984 -0.0037 0.066 Uiso 1 1 calc R . .
N12 N 0.6864(3) 0.6185(3) 0.05552(17) 0.0442(7) Uani 1 1 d . . .
C13 C 0.5679(4) 0.6934(3) 0.0487(2) 0.0523(9) Uani 1 1 d . . .
H13A H 0.5372 0.6838 -0.0020 0.063 Uiso 1 1 calc R . .
H13B H 0.5888 0.7669 0.0448 0.063 Uiso 1 1 calc R . .
C14 C 0.4599(3) 0.6772(3) 0.1213(2) 0.0483(9) Uani 1 1 d . . .
H14A H 0.3850 0.7291 0.1134 0.058 Uiso 1 1 calc R . .
H14B H 0.4345 0.6055 0.1230 0.058 Uiso 1 1 calc R . .
N15 N 0.4996(2) 0.6901(2) 0.20091(16) 0.0381(6) Uani 1 1 d . . .
C16 C 0.5269(4) 0.8012(3) 0.2057(2) 0.0475(8) Uani 1 1 d . . .
H16A H 0.4596 0.8522 0.1850 0.057 Uiso 1 1 calc R . .
H16B H 0.6091 0.8131 0.1713 0.057 Uiso 1 1 calc R . .
C17 C 0.5325(3) 0.8205(3) 0.2951(2) 0.0437(8) Uani 1 1 d . . .
H17A H 0.5965 0.8689 0.2958 0.052 Uiso 1 1 calc R . .
H17B H 0.4488 0.8536 0.3206 0.052 Uiso 1 1 calc R . .
N18 N 0.5674(2) 0.7167(2) 0.34158(16) 0.0365(6) Uani 1 1 d . . .
C19 C 0.4576(3) 0.6519(3) 0.3515(2) 0.0410(7) Uani 1 1 d . . .
H19A H 0.3915 0.6762 0.3965 0.049 Uiso 1 1 calc R . .
H19B H 0.4875 0.5767 0.3657 0.049 Uiso 1 1 calc R . .
C20 C 0.3990(3) 0.6625(3) 0.2715(2) 0.0412(7) Uani 1 1 d . . .
H20A H 0.3686 0.5951 0.2646 0.049 Uiso 1 1 calc R . .
H20B H 0.3257 0.7185 0.2742 0.049 Uiso 1 1 calc R . .
C21 C 0.6027(3) 0.7316(3) 0.4218(2) 0.0448(8) Uani 1 1 d . . .
H21A H 0.5266 0.7636 0.4567 0.054 Uiso 1 1 calc R . .
H21B H 0.6673 0.7816 0.4129 0.054 Uiso 1 1 calc R . .
C22 C 0.6556(3) 0.6274(3) 0.4663(2) 0.0458(8) Uani 1 1 d . . .
H22A H 0.6772 0.6432 0.5184 0.055 Uiso 1 1 calc R . .
H22B H 0.5884 0.5797 0.4791 0.055 Uiso 1 1 calc R . .
C23 C 0.7858(3) 0.4564(3) 0.4461(2) 0.0435(8) Uani 1 1 d . . .
H23A H 0.7679 0.4475 0.5061 0.052 Uiso 1 1 calc R . .
H23B H 0.8749 0.4264 0.4290 0.052 Uiso 1 1 calc R . .
C24 C 0.6956(3) 0.3935(3) 0.4115(2) 0.0418(8) Uani 1 1 d . . .
H24A H 0.7118 0.3177 0.4305 0.050 Uiso 1 1 calc R . .
H24B H 0.6065 0.4185 0.4334 0.050 Uiso 1 1 calc R . .
N25 N 0.7116(2) 0.4044(2) 0.32145(16) 0.0332(6) Uani 1 1 d . . .
C26 C 0.8426(3) 0.3582(3) 0.2846(2) 0.0395(7) Uani 1 1 d . . .
H26A H 0.9161 0.3387 0.3148 0.047 Uiso 1 1 calc R . .
C27 C 0.8453(3) 0.3388(3) 0.1943(2) 0.0404(7) Uani 1 1 d . . .
H27A H 0.9303 0.3479 0.1626 0.048 Uiso 1 1 calc R . .
H27B H 0.8275 0.2658 0.1908 0.048 Uiso 1 1 calc R . .
N28 N 0.7464(2) 0.4169(2) 0.16089(16) 0.0364(6) Uani 1 1 d . . .
C29 C 0.6160(3) 0.3884(3) 0.1989(2) 0.0414(8) Uani 1 1 d . . .
H29A H 0.5429 0.3893 0.1691 0.050 Uiso 1 1 calc R . .
C30 C 0.6146(3) 0.3519(3) 0.2915(2) 0.0401(7) Uani 1 1 d . . .
H30A H 0.5292 0.3717 0.3224 0.048 Uiso 1 1 calc R . .
H30B H 0.6347 0.2741 0.2992 0.048 Uiso 1 1 calc R . .
C31 C 0.7635(3) 0.4206(3) 0.0711(2) 0.0458(8) Uani 1 1 d . . .
H31A H 0.7488 0.3515 0.0556 0.055 Uiso 1 1 calc R . .
H31B H 0.8524 0.4321 0.0484 0.055 Uiso 1 1 calc R . .
C32 C 0.6722(4) 0.5092(3) 0.0334(2) 0.0495(9) Uani 1 1 d . . .
H32A H 0.6891 0.5088 -0.0263 0.059 Uiso 1 1 calc R . .
H32B H 0.5835 0.4943 0.0524 0.059 Uiso 1 1 calc R . .
C33 C -0.1452(4) 0.0088(3) 0.7189(2) 0.0490(9) Uani 1 1 d . . .
H33A H -0.2255 0.0075 0.7525 0.059 Uiso 1 1 calc R . .
C34 C -0.1326(3) 0.0745(3) 0.6451(2) 0.0407(7) Uani 1 1 d . . .
H34A H -0.2052 0.1170 0.6293 0.049 Uiso 1 1 calc R . .
C35 C -0.0132(3) 0.0774(2) 0.59449(19) 0.0341(7) Uani 1 1 d . . .
C36 C 0.0967(3) 0.0122(2) 0.6188(2) 0.0372(7) Uani 1 1 d . . .
C37 C 0.0834(4) -0.0528(3) 0.6932(2) 0.0481(8) Uani 1 1 d . . .
H37A H 0.1558 -0.0946 0.7100 0.058 Uiso 1 1 calc R . .
C38 C -0.0360(4) -0.0556(3) 0.7423(2) 0.0548(9) Uani 1 1 d . . .
H38A H -0.0442 -0.1007 0.7913 0.066 Uiso 1 1 calc R . .
C39 C 0.2268(3) 0.0132(3) 0.5656(2) 0.0400(7) Uani 1 1 d . . .
O40 O 0.3222(2) -0.0408(2) 0.58846(18) 0.0620(8) Uani 1 1 d . . .
C41 C 0.2359(3) 0.0818(2) 0.4855(2) 0.0341(7) Uani 1 1 d . . .
C42 C 0.1272(3) 0.1476(2) 0.46250(19) 0.0337(7) Uani 1 1 d . . .
C43 C -0.0025(3) 0.1488(3) 0.5166(2) 0.0367(7) Uani 1 1 d . . .
O44 O -0.0970(2) 0.2072(2) 0.49706(16) 0.0534(7) Uani 1 1 d . . .
C45 C 0.1391(3) 0.2137(3) 0.3884(2) 0.0368(7) Uani 1 1 d . . .
H45A H 0.0672 0.2586 0.3739 0.044 Uiso 1 1 calc R . .
C46 C 0.2575(3) 0.2131(3) 0.3361(2) 0.0396(7) Uani 1 1 d . . .
C47 C 0.3658(3) 0.1464(3) 0.3584(2) 0.0414(8) Uani 1 1 d . . .
H47A H 0.4453 0.1457 0.3236 0.050 Uiso 1 1 calc R . .
C48 C 0.3547(3) 0.0812(3) 0.4327(2) 0.0415(8) Uani 1 1 d . . .
H48A H 0.4269 0.0369 0.4473 0.050 Uiso 1 1 calc R . .
O49 O 0.1425(2) 0.3099(2) 0.21731(16) 0.0597(8) Uani 1 1 d . . .
O50 O 0.3708(3) 0.2401(3) 0.18421(19) 0.0784(10) Uani 1 1 d . . .
O51 O 0.3064(3) 0.3982(2) 0.2605(2) 0.0769(10) Uani 1 1 d . . .
Cl1 Cl 0.6745(6) 0.0626(4) 0.1820(4) 0.233(2) Uani 0.70 1 d P . .
Cl2 Cl 0.7725(9) 0.0850(6) 0.0168(5) 0.328(4) Uani 0.70 1 d P . .
C52 C 0.6326(15) 0.0823(6) 0.0884(5) 0.200(6) Uani 1 1 d . . .
Cl1A Cl 0.674(3) 0.0189(11) -0.0166(13) 0.427(15) Uani 0.30 1 d P . .
Cl2A Cl 0.487(2) 0.0714(15) 0.1612(13) 0.328(8) Uani 0.30 1 d P . .

loop_
_atom_site_aniso_label
_atom_site_aniso_U_11
_atom_site_aniso_U_22
_atom_site_aniso_U_33
_atom_site_aniso_U_23
_atom_site_aniso_U_13
_atom_site_aniso_U_12
S 0.0247(4) 0.0712(7) 0.0580(6) 0.0138(5) -0.0100(4) -0.0077(4)
Na 0.0280(6) 0.0383(7) 0.0428(7) -0.0088(5) -0.0033(5) -0.0040(5)
N1 0.0267(13) 0.0530(16) 0.0318(13) -0.0108(11) -0.0048(10) -0.0040(11)
C2 0.0350(17) 0.065(2) 0.0343(17) -0.0147(15) -0.0119(13) -0.0082(15)
C3 0.0277(15) 0.057(2) 0.0468(19) -0.0143(15) -0.0123(13) -0.0083(14)
N4 0.0259(12) 0.0451(15) 0.0345(13) -0.0128(11) -0.0025(10) -0.0082(11)
C5 0.0411(18) 0.047(2) 0.051(2) -0.0193(16) -0.0047(15) -0.0129(15)
C6 0.049(2) 0.048(2) 0.055(2) -0.0080(16) -0.0027(17) -0.0200(17)
N7 0.0389(15) 0.0503(17) 0.0354(14) -0.0045(12) -0.0036(11) -0.0126(12)
C8 0.0390(18) 0.061(2) 0.0373(18) -0.0159(16) 0.0054(14) -0.0114(16)
C9 0.0252(15) 0.054(2) 0.0462(18) -0.0136(15) 0.0021(13) -0.0096(14)
C10 0.052(2) 0.069(3) 0.0380(19) 0.0041(17) -0.0024(16) -0.0181(19)
C11 0.054(2) 0.082(3) 0.0287(17) 0.0013(17) -0.0055(15) -0.017(2)
N12 0.0398(15) 0.0604(19) 0.0350(14) -0.0085(13) -0.0107(12) -0.0057(13)
C13 0.054(2) 0.067(2) 0.0380(18) -0.0006(16) -0.0216(16) 0.0001(18)
C14 0.0407(19) 0.059(2) 0.048(2) -0.0078(16) -0.0205(16) 0.0033(16)
N15 0.0301(13) 0.0442(15) 0.0416(15) -0.0051(12) -0.0109(11) -0.0025(11)
C16 0.045(2) 0.0417(19) 0.056(2) 0.0006(16) -0.0145(16) -0.0024(15)
C17 0.0377(18) 0.0362(17) 0.058(2) -0.0112(15) -0.0060(15) -0.0023(14)
N18 0.0281(13) 0.0427(15) 0.0395(14) -0.0135(11) -0.0040(11) -0.0009(11)
C19 0.0319(16) 0.0478(19) 0.0435(18) -0.0097(14) -0.0012(13) -0.0063(14)
C20 0.0265(15) 0.0477(19) 0.0494(19) -0.0110(15) -0.0047(13) -0.0006(13)
C21 0.0366(17) 0.060(2) 0.0390(18) -0.0222(16) -0.0029(14) -0.0006(16)
C22 0.0368(18) 0.071(2) 0.0308(16) -0.0172(16) -0.0011(13) -0.0045(16)
C23 0.0339(17) 0.063(2) 0.0322(16) 0.0045(15) -0.0070(13) -0.0046(15)
C24 0.0295(16) 0.051(2) 0.0420(18) 0.0086(15) -0.0053(13) -0.0042(14)
N25 0.0208(11) 0.0388(14) 0.0406(14) -0.0046(11) -0.0053(10) -0.0040(10)
C26 0.0225(14) 0.0490(19) 0.0484(19) -0.0082(15) -0.0094(13) -0.0022(13)
C27 0.0260(15) 0.0405(18) 0.056(2) -0.0171(15) -0.0047(14) 0.0001(13)
N28 0.0221(12) 0.0486(16) 0.0408(14) -0.0149(12) -0.0055(10) -0.0023(11)
C29 0.0258(15) 0.055(2) 0.0480(19) -0.0090(15) -0.0092(13) -0.0143(14)
C30 0.0264(15) 0.0394(17) 0.056(2) -0.0024(14) -0.0082(14) -0.0094(13)
C31 0.0351(17) 0.062(2) 0.0452(19) -0.0270(16) -0.0053(14) -0.0083(16)
C32 0.0428(19) 0.076(3) 0.0360(18) -0.0209(17) -0.0107(15) -0.0092(18)
C33 0.046(2) 0.047(2) 0.052(2) -0.0146(17) 0.0022(16) -0.0064(16)
C34 0.0361(17) 0.0400(18) 0.0487(19) -0.0171(14) -0.0091(14) -0.0002(14)
C35 0.0325(15) 0.0323(15) 0.0405(17) -0.0150(13) -0.0093(13) -0.0009(12)
C36 0.0346(16) 0.0337(16) 0.0465(18) -0.0113(13) -0.0127(13) -0.0008(13)
C37 0.048(2) 0.0385(18) 0.058(2) -0.0014(16) -0.0147(17) -0.0004(15)
C38 0.059(2) 0.050(2) 0.052(2) -0.0012(17) -0.0059(18) -0.0030(18)
C39 0.0302(16) 0.0402(17) 0.0520(19) -0.0071(14) -0.0146(14) 0.0002(13)
O40 0.0342(13) 0.0747(19) 0.0721(18) 0.0146(14) -0.0173(12) 0.0050(12)
C41 0.0277(15) 0.0330(16) 0.0453(17) -0.0091(13) -0.0148(13) -0.0010(12)
C42 0.0266(15) 0.0356(16) 0.0423(17) -0.0124(13) -0.0125(12) 0.0002(12)
C43 0.0306(15) 0.0379(17) 0.0447(18) -0.0139(13) -0.0127(13) 0.0017(13)
O44 0.0300(12) 0.0669(17) 0.0564(15) 0.0005(12) -0.0062(11) 0.0130(11)
C45 0.0290(15) 0.0386(17) 0.0454(18) -0.0089(14) -0.0145(13) 0.0016(13)
C46 0.0274(15) 0.0459(18) 0.0489(19) -0.0046(14) -0.0132(13) -0.0075(13)
C47 0.0226(15) 0.053(2) 0.0493(19) -0.0054(15) -0.0085(13) -0.0039(13)
C48 0.0251(15) 0.0465(19) 0.056(2) -0.0102(15) -0.0163(14) 0.0027(13)
O49 0.0318(13) 0.093(2) 0.0547(16) 0.0193(14) -0.0161(11) -0.0169(13)
O50 0.0502(17) 0.113(3) 0.0589(18) 0.0116(17) 0.0031(14) 0.0055(17)
O51 0.0542(17) 0.0653(19) 0.116(3) 0.0239(18) -0.0352(17) -0.0227(15)
Cl1 0.255(6) 0.132(3) 0.318(7) -0.018(3) -0.084(5) 0.000(3)
Cl2 0.382(9) 0.224(6) 0.352(9) 0.083(6) 0.007(7) -0.120(7)
C52 0.337(16) 0.097(5) 0.098(5) 0.042(4) 0.063(8) 0.049(7)
Cl1A 0.85(4) 0.133(10) 0.39(2) 0.083(13) -0.46(3) -0.021(17)
Cl2A 0.36(2) 0.264(17) 0.38(2) 0.002(14) -0.134(19) -0.026(16)

loop_
_geom_bond_atom_site_label_1
_geom_bond_atom_site_label_2
_geom_bond_distance
_geom_bond_site_symmetry_2
_geom_bond_publ_flag
S O51 1.451(3) . ?
S O49 1.445(2) . ?
S O50 1.454(3) . ?
S C46 1.795(4) . ?
Na N28 2.621(3) . ?
Na N25 2.623(3) . ?
Na N7 2.640(3) . ?
Na N15 2.672(3) . ?
Na N18 2.677(3) . ?
Na N4 2.703(3) . ?
Na N12 3.055(3) . ?
Na C26 3.102(4) . ?
Na C29 3.126(4) . ?
N1 C2 1.462(4) . ?
N1 C23 1.458(4) . ?
N1 C22 1.470(4) . ?
C2 C3 1.529(5) . ?
C3 N4 1.459(4) . ?
N4 C5 1.472(4) . ?
N4 C9 1.465(4) . ?
C5 C6 1.517(5) . ?
C6 N7 1.479(4) . ?
N7 C8 1.468(5) . ?
N7 C10 1.461(5) . ?
C8 C9 1.531(5) . ?
C10 C11 1.531(6) . ?
C11 N12 1.457(5) . ?
N12 C32 1.490(5) . ?
N12 C13 1.472(5) . ?
C13 C14 1.519(5) . ?
C14 N15 1.474(4) . ?
N15 C16 1.475(4) . ?
N15 C20 1.476(4) . ?
C16 C17 1.529(5) . ?
C17 N18 1.471(4) . ?
N18 C21 1.470(4) . ?
N18 C19 1.479(4) . ?
C19 C20 1.534(5) . ?
C21 C22 1.513(5) . ?
C23 C24 1.530(5) . ?
C24 N25 1.456(4) . ?
N25 C26 1.478(4) . ?
N25 C30 1.467(4) . ?
C26 C27 1.528(5) . ?
C27 N28 1.467(4) . ?
N28 C31 1.455(4) . ?
N28 C29 1.481(4) . ?
C29 C30 1.539(5) . ?
C31 C32 1.520(5) . ?
C33 C34 1.388(5) . ?
C33 C38 1.399(5) . ?
C34 C35 1.387(4) . ?
C35 C36 1.415(4) . ?
C35 C43 1.477(5) . ?
C36 C37 1.391(5) . ?
C36 C39 1.495(5) . ?
C37 C38 1.376(5) . ?
C39 O40 1.225(4) . ?
C39 C41 1.489(5) . ?
C41 C42 1.400(4) . ?
C41 C48 1.396(5) . ?
C42 C45 1.394(5) . ?
C42 C43 1.497(4) . ?
C43 O44 1.222(4) . ?
C45 C46 1.389(5) . ?
C46 C47 1.399(4) . ?
C47 C48 1.390(5) . ?
Cl1 C52 1.659(13) . ?
Cl1 Cl2A 2.04(2) . ?
Cl2 C52 1.724(13) . ?
Cl2 Cl1A 1.609(18) . ?
C52 Cl1A 1.94(2) . ?
C52 Cl2A 1.78(2) . ?
Cl1A Cl1A 3.71(5) 2_655 ?
